data_4335260
loop_
_publ_author_name
'W. Michael Laidlaw'
'Robert G. Denning'
'Jennifer C. Green'
'Jonathan Boyd'
'Jeffrey Harmer'
'Amber L. Thompson'

_publ_contact_author 'Robert G. Denning'
_publ_contact_author_email Bob.Denning@chem.ox.ac.uk
_publ_section_title
;
 140 H/D Isotopomers Identified by Long-Range NMR Hyperfine Shifts in
 Ruthenium(III) Ammine Complexes. Hyperconjugation in Ru-NH3 Bonding
;
_journal_name_full 'Inorganic Chemistry'
_journal_page_first 7280
_journal_page_last 7294
_journal_paper_doi 10.1021/ic400903a
_journal_volume 52
_journal_year 2013
_chemical_formula_moiety 'C8 H20 Fe N6 O2 Ru, 3(C F3 O3 S), 3(H2 O)'
_chemical_formula_sum 'C11 H26 F9 Fe N6 O14 Ru S3'
_chemical_formula_weight 890.46
_space_group_IT_number 2
_symmetry_cell_setting triclinic
_symmetry_space_group_name_Hall '-P 1'
_symmetry_space_group_name_H-M 'P -1'
_atom_sites_solution_hydrogens geom
_atom_sites_solution_primary direct
_audit_creation_date 09-11-10
_audit_creation_method CRYSTALS_ver_12.90
_cell_angle_alpha 96.5999(7)
_cell_angle_beta 91.5260(7)
_cell_angle_gamma 91.9869(9)
_cell_formula_units_Z 2
_cell_length_a 7.9846(1)
_cell_length_b 13.3099(2)
_cell_length_c 14.6247(3)
_cell_measurement_reflns_used 6721
_cell_measurement_temperature 150
_cell_measurement_theta_max 27
_cell_measurement_theta_min 5
_cell_volume 1542.27(4)
_computing_cell_refinement 'DENZO/SCALEPACK (Otwinowski & Minor, 1997)'
_computing_data_collection 'COLLECT (Nonius, 2001).'
_computing_data_reduction 'DENZO/SCALEPACK (Otwinowski & Minor, 1997)'
_computing_molecular_graphics 'CAMERON (Watkin et al., 1996)'
_computing_publication_material 'CRYSTALS (Betteridge et al., 2003)'
_computing_structure_refinement 'CRYSTALS (Betteridge et al., 2003)'
_computing_structure_solution 'SIR92 (Altomare et al., 1994)'
_diffrn_ambient_temperature 150
_diffrn_measured_fraction_theta_full 0.992
_diffrn_measured_fraction_theta_max 0.990
_diffrn_measurement_device 'Nonius KappaCCD'
_diffrn_measurement_device_type Area
_diffrn_measurement_method \w
_diffrn_radiation_monochromator graphite
_diffrn_radiation_type 'Mo K\a'
_diffrn_radiation_wavelength 0.71073
_diffrn_reflns_av_R_equivalents 0.024
_diffrn_reflns_limit_h_max 10
_diffrn_reflns_limit_h_min -10
_diffrn_reflns_limit_k_max 17
_diffrn_reflns_limit_k_min -17
_diffrn_reflns_limit_l_max 18
_diffrn_reflns_limit_l_min -18
_diffrn_reflns_number 27540
_diffrn_reflns_theta_full 26.952
_diffrn_reflns_theta_max 27.502
_diffrn_reflns_theta_min 5.112
_diffrn_standards_number 0
_exptl_absorpt_coefficient_mu 1.284
_exptl_absorpt_correction_T_max 0.94
_exptl_absorpt_correction_T_min 0.84
_exptl_absorpt_correction_type multi-scan
_exptl_absorpt_process_details 'DENZO/SCALEPACK (Otwinowski & Minor, 1997)'
_exptl_crystal_colour clear_pale_orange
_exptl_crystal_density_diffrn 1.917
_exptl_crystal_description plate
_exptl_crystal_F_000 890
_exptl_crystal_size_max 0.150
_exptl_crystal_size_mid 0.100
_exptl_crystal_size_min 0.050
_refine_diff_density_max 0.66
_refine_diff_density_min -0.94
_refine_ls_extinction_method none
_refine_ls_goodness_of_fit_ref 0.9989
_refine_ls_hydrogen_treatment none
_refine_ls_matrix_type full
_refine_ls_number_parameters 443
_refine_ls_number_reflns 7029
_refine_ls_number_restraints 76
_refine_ls_R_factor_all 0.0434
_refine_ls_R_factor_gt 0.0357
_refine_ls_shift/su_max 0.0007148
_refine_ls_structure_factor_coef Fsqd
_refine_ls_weighting_details
;
 Method, part 1, Chebychev polynomial, (Watkin, 1994, Prince, 1982) 
 [weight] = 1.0/[A~0~*T~0~(x)+A~1~*T~1~(x) ... +A~n-1~]*T~n-1~(x)] 
 where A~i~ are the Chebychev coefficients listed below and x= Fcalc/Fmax 
 Method = Robust Weighting (Prince, 1982) 
 W = [weight] * [1-(deltaF/6*sigmaF)^2^]^2^ 
 A~i~ are: 
 18.7 28.1 13.7 3.61 
;
_refine_ls_weighting_scheme calc
_refine_ls_wR_factor_all 0.0939
_refine_ls_wR_factor_gt 0.0851
_refine_ls_wR_factor_ref 0.0939
_reflns_limit_h_max 10
_reflns_limit_h_min -10
_reflns_limit_k_max 17
_reflns_limit_k_min -17
_reflns_limit_l_max 18
_reflns_limit_l_min 0
_reflns_number_gt 6124
_reflns_number_total 7029
_reflns_threshold_expression I>2.0\s(I)
_oxford_diffrn_Wilson_B_factor 1.66
_oxford_diffrn_Wilson_scale 13.04
_oxford_refine_ls_r_factor_ref 0.0434
_oxford_refine_ls_scale 0.2880(2)
_oxford_reflns_number_all 7029
_oxford_reflns_threshold_expression_ref I>-3.0\s(I)
_oxford_structure_analysis_title 6159
_cod_data_source_file ic400903a_si_002.cif
_cod_data_source_block I
_cod_original_sg_symbol_H-M 'P -1 '
_cod_original_formula_sum 'C11 H26 F9 Fe1 N6 O14 Ru1 S3'
_cod_database_code 4335260

loop_
_symmetry_equiv_pos_as_xyz
x,y,z
-x,-y,-z

loop_
_atom_site_label
_atom_site_type_symbol
_atom_site_fract_x
_atom_site_fract_y
_atom_site_fract_z
_atom_site_U_iso_or_equiv
_atom_site_occupancy
_atom_site_adp_type
_atom_site_refinement_flags_posn
_atom_site_refinement_flags_occupancy
_atom_site_disorder_assembly
_atom_site_disorder_group
Ru1 Ru 0.73641(3) 0.991206(16) 0.243950(15) 0.0170 1.0000 Uani . . . .
Fe1 Fe 0.63630(5) 0.61198(3) 0.20887(3) 0.0210 1.0000 Uani . . . .
N1 N 0.6946(3) 0.83967(19) 0.22814(18) 0.0218 1.0000 Uani . . . .
N2 N 0.9121(3) 0.9784(2) 0.35166(18) 0.0237 1.0000 Uani . . . .
N3 N 0.5473(3) 1.0034(2) 0.34202(18) 0.0239 1.0000 Uani . . . .
N4 N 0.5589(3) 1.0055(2) 0.13720(18) 0.0239 1.0000 Uani . . . .
N5 N 0.9224(3) 0.9732(2) 0.14458(18) 0.0228 1.0000 Uani . . . .
N6 N 0.7789(3) 1.14889(18) 0.26037(18) 0.0217 1.0000 Uani . . . .
C1 C 0.6700(4) 0.7540(2) 0.2193(2) 0.0218 1.0000 Uani . . . .
C2 C 0.4129(4) 0.6205(2) 0.2136(2) 0.0273 1.0000 Uani . . . .
O1 O 0.2722(3) 0.6236(2) 0.21744(19) 0.0398 1.0000 Uani . . . .
C3 C 0.6346(4) 0.6018(2) 0.0857(2) 0.0290 1.0000 Uani . . . .
O2 O 0.6337(4) 0.5955(2) 0.00761(18) 0.0425 1.0000 Uani . . . .
C4 C 0.6960(6) 0.4655(3) 0.2311(4) 0.0521 1.0000 Uani . . . .
C5 C 0.6297(5) 0.5155(4) 0.3107(4) 0.0508 1.0000 Uani . . . .
C6 C 0.7344(5) 0.6015(3) 0.3409(3) 0.0401 1.0000 Uani . . . .
C7 C 0.8674(5) 0.6028(3) 0.2788(3) 0.0371 1.0000 Uani . . . .
C8 C 0.8430(6) 0.5196(3) 0.2126(3) 0.0462 1.0000 Uani . . . .
S1 S 0.75522(11) 0.22458(7) 0.54764(6) 0.0313 1.0000 Uani D . . .
O3 O 0.5888(4) 0.2376(3) 0.5819(2) 0.0667 1.0000 Uani . . . .
O4 O 0.8770(4) 0.2120(2) 0.61931(19) 0.0390 1.0000 Uani . . . .
O5 O 0.7654(5) 0.1580(2) 0.4640(2) 0.0517 1.0000 Uani . . . .
S2 S 0.23518(9) 0.19538(6) 0.26879(5) 0.0231 1.0000 Uani . . . .
O6 O 0.1551(3) 0.1579(2) 0.34602(18) 0.0375 1.0000 Uani . . . .
O7 O 0.4122(3) 0.1841(2) 0.2653(2) 0.0438 1.0000 Uani . . . .
O8 O 0.1417(3) 0.1682(2) 0.18299(17) 0.0372 1.0000 Uani . . . .
C10 C 0.2135(5) 0.3314(3) 0.2897(3) 0.0399 1.0000 Uani . . . .
F4 F 0.2826(4) 0.3775(2) 0.2231(2) 0.0626 1.0000 Uani . . . .
F5 F 0.0531(3) 0.3536(2) 0.2933(2) 0.0635 1.0000 Uani . . . .
F6 F 0.2890(4) 0.3679(2) 0.3696(2) 0.0605 1.0000 Uani . . . .
S3 S 0.74330(10) 0.21224(6) 0.00860(5) 0.0270 1.0000 Uani . . . .
O9 O 0.6634(4) 0.2472(2) 0.09266(19) 0.0448 1.0000 Uani . . . .
O10 O 0.8378(4) 0.1231(2) 0.0123(2) 0.0402 1.0000 Uani . . . .
O11 O 0.6367(3) 0.2110(2) -0.07305(17) 0.0354 1.0000 Uani . . . .
C11 C 0.9014(5) 0.3112(3) -0.0057(2) 0.0317 1.0000 Uani . . . .
F7 F 0.9870(3) 0.28692(19) -0.08158(17) 0.0455 1.0000 Uani . . . .
F8 F 0.8311(4) 0.39934(16) -0.01258(18) 0.0482 1.0000 Uani . . . .
F9 F 1.0097(3) 0.3245(2) 0.06605(18) 0.0499 1.0000 Uani . . . .
O12 O 0.7004(3) 0.8606(2) 0.99123(18) 0.0390 1.0000 Uani . . . .
O13 O 0.2385(3) 0.89213(19) 0.23574(18) 0.0349 1.0000 Uani . . . .
O14 O 0.6998(4) 0.8763(3) 0.4803(2) 0.0639 1.0000 Uani . . . .
C90 C 0.7699(15) 0.3498(4) 0.5211(5) 0.0565 0.361(19) Uani D P 1 1
F10 F 0.920(2) 0.3688(8) 0.4859(7) 0.0714 0.361(19) Uani D P 1 1
F20 F 0.662(2) 0.3661(7) 0.4572(9) 0.0709 0.361(19) Uani D P 1 1
F30 F 0.7630(18) 0.4170(6) 0.5925(8) 0.0628 0.361(19) Uani D P 1 1
C91 C 0.8238(9) 0.3467(3) 0.5132(3) 0.0475 0.639(19) Uani D P 1 2
F11 F 0.9878(10) 0.3454(5) 0.4910(3) 0.0556 0.639(19) Uani D P 1 2
F21 F 0.7439(13) 0.3668(4) 0.4372(5) 0.0695 0.639(19) Uani D P 1 2
F31 F 0.8179(11) 0.4221(4) 0.5792(5) 0.0617 0.639(19) Uani D P 1 2
H21 H 1.0114 0.9748 0.3334 0.0396 1.0000 Uiso R . . .
H22 H 0.8881 0.9244 0.3780 0.0388 1.0000 Uiso R . . .
H23 H 0.9068 1.0296 0.3932 0.0377 1.0000 Uiso R . . .
H31 H 0.5809 0.9764 0.3926 0.0369 1.0000 Uiso R . . .
H32 H 0.4580 0.9693 0.3179 0.0379 1.0000 Uiso R . . .
H33 H 0.5207 1.0664 0.3594 0.0379 1.0000 Uiso R . . .
H41 H 0.5265 1.0688 0.1410 0.0394 1.0000 Uiso R . . .
H42 H 0.4748 0.9664 0.1447 0.0387 1.0000 Uiso R . . .
H43 H 0.6019 0.9850 0.0826 0.0393 1.0000 Uiso R . . .
H51 H 1.0143 0.9523 0.1712 0.0338 1.0000 Uiso R . . .
H52 H 0.8837 0.9270 0.1001 0.0341 1.0000 Uiso R . . .
H53 H 0.9431 1.0319 0.1239 0.0351 1.0000 Uiso R . . .
H61 H 0.8665 1.1642 0.2316 0.0345 1.0000 Uiso R . . .
H62 H 0.7927 1.1736 0.3183 0.0344 1.0000 Uiso R . . .
H63 H 0.6964 1.1773 0.2382 0.0350 1.0000 Uiso R . . .
H4 H 0.6565 0.4024 0.1985 0.0624 1.0000 Uiso R . . .
H5 H 0.5277 0.4962 0.3403 0.0603 1.0000 Uiso R . . .
H6 H 0.7198 0.6499 0.3946 0.0485 1.0000 Uiso R . . .
H7 H 0.9603 0.6526 0.2806 0.0461 1.0000 Uiso R . . .
H8 H 0.9204 0.5011 0.1632 0.0566 1.0000 Uiso R . . .
H121 H 0.6303 0.8148 0.9921 0.0598 1.0000 Uiso R . . .
H122 H 0.7510 0.8504 0.9420 0.0593 1.0000 Uiso R . . .
H131 H 0.1869 0.8611 0.2685 0.0523 1.0000 Uiso R . . .
H132 H 0.2656 0.8585 0.1894 0.0515 1.0000 Uiso R . . .
H141 H 0.6368 0.8272 0.4678 0.0968 1.0000 Uiso R . . .
H142 H 0.7268 0.8703 0.5339 0.0964 1.0000 Uiso R . . .

loop_
_atom_site_aniso_label
_atom_site_aniso_U_11
_atom_site_aniso_U_22
_atom_site_aniso_U_33
_atom_site_aniso_U_23
_atom_site_aniso_U_13
_atom_site_aniso_U_12
Ru1 0.01673(11) 0.01610(11) 0.01813(11) 0.00150(8) 0.00010(8) 0.00066(8)
Fe1 0.0206(2) 0.0164(2) 0.0258(2) 0.00173(16) -0.00172(16) 0.00026(15)
N1 0.0231(12) 0.0181(12) 0.0240(12) 0.0023(9) -0.0004(10) 0.0010(9)
N2 0.0222(12) 0.0258(13) 0.0233(12) 0.0049(10) -0.0034(10) 0.0034(10)
N3 0.0215(12) 0.0275(13) 0.0226(12) 0.0016(10) 0.0057(10) -0.0002(10)
N4 0.0215(12) 0.0268(13) 0.0236(12) 0.0040(10) -0.0039(10) 0.0021(10)
N5 0.0218(12) 0.0239(12) 0.0232(12) 0.0025(10) 0.0052(10) 0.0035(10)
N6 0.0211(12) 0.0161(11) 0.0278(13) 0.0022(9) -0.0016(10) 0.0011(9)
C1 0.0221(13) 0.0214(14) 0.0217(14) 0.0024(11) -0.0014(11) 0.0008(11)
C2 0.0279(16) 0.0254(15) 0.0290(16) 0.0062(12) -0.0033(12) -0.0009(12)
O1 0.0245(12) 0.0529(16) 0.0429(15) 0.0102(13) 0.0007(11) 0.0004(11)
C3 0.0288(16) 0.0210(14) 0.0363(18) -0.0002(12) 0.0017(13) -0.0008(12)
O2 0.0551(17) 0.0440(15) 0.0273(13) -0.0003(11) 0.0025(12) 0.0013(13)
C4 0.061(3) 0.0189(16) 0.074(3) 0.0032(18) -0.033(2) 0.0060(17)
C5 0.036(2) 0.057(3) 0.066(3) 0.044(2) -0.0087(19) -0.0036(18)
C6 0.051(2) 0.044(2) 0.0260(17) 0.0048(15) -0.0074(15) 0.0180(17)
C7 0.0276(17) 0.0360(18) 0.048(2) 0.0103(16) -0.0111(15) 0.0019(14)
C8 0.045(2) 0.049(2) 0.045(2) 0.0024(18) -0.0080(18) 0.0282(19)
S1 0.0337(4) 0.0342(4) 0.0249(4) -0.0012(3) -0.0019(3) 0.0009(3)
O3 0.0334(16) 0.106(3) 0.055(2) -0.017(2) 0.0058(14) 0.0013(17)
O4 0.0437(15) 0.0355(13) 0.0381(14) 0.0067(11) -0.0077(12) 0.0028(11)
O5 0.073(2) 0.0457(17) 0.0327(14) -0.0121(12) 0.0047(14) -0.0064(15)
S2 0.0211(3) 0.0216(3) 0.0267(4) 0.0030(3) 0.0007(3) 0.0014(3)
O6 0.0415(14) 0.0403(14) 0.0311(13) 0.0106(11) -0.0005(11) -0.0123(11)
O7 0.0226(12) 0.0466(16) 0.0638(19) 0.0100(14) 0.0044(12) 0.0116(11)
O8 0.0417(14) 0.0403(14) 0.0281(12) 0.0012(11) -0.0031(11) -0.0064(11)
C10 0.0381(19) 0.0263(17) 0.054(2) 0.0006(16) -0.0035(17) 0.0022(14)
F4 0.0723(19) 0.0389(13) 0.080(2) 0.0295(14) -0.0046(16) -0.0151(13)
F5 0.0468(15) 0.0449(14) 0.099(2) 0.0031(14) 0.0012(15) 0.0237(12)
F6 0.0666(18) 0.0407(14) 0.0665(18) -0.0209(12) -0.0080(14) -0.0087(12)
S3 0.0286(4) 0.0297(4) 0.0235(4) 0.0066(3) 0.0013(3) 0.0007(3)
O9 0.0476(16) 0.0572(18) 0.0304(13) 0.0047(12) 0.0133(12) 0.0058(13)
O10 0.0513(16) 0.0282(12) 0.0431(15) 0.0120(11) -0.0029(12) 0.0069(11)
O11 0.0292(12) 0.0467(15) 0.0306(13) 0.0088(11) -0.0053(10) -0.0022(11)
C11 0.0381(18) 0.0284(16) 0.0288(16) 0.0054(13) -0.0033(14) -0.0015(13)
F7 0.0409(12) 0.0534(14) 0.0428(13) 0.0086(11) 0.0140(10) -0.0067(11)
F8 0.0689(17) 0.0252(10) 0.0510(14) 0.0076(10) -0.0078(12) 0.0050(10)
F9 0.0468(14) 0.0521(14) 0.0490(14) 0.0071(11) -0.0198(11) -0.0109(11)
O12 0.0389(14) 0.0415(14) 0.0344(13) -0.0047(11) 0.0076(11) -0.0022(11)
O13 0.0339(13) 0.0351(13) 0.0358(13) 0.0047(10) -0.0014(10) 0.0013(10)
O14 0.0553(19) 0.090(3) 0.0511(19) 0.0401(19) -0.0133(15) -0.0204(18)
C90 0.070(4) 0.046(3) 0.056(3) 0.016(3) 0.001(3) 0.012(3)
F10 0.083(5) 0.051(4) 0.085(5) 0.025(4) 0.011(4) 0.005(4)
F20 0.079(6) 0.070(4) 0.069(5) 0.035(4) -0.012(4) 0.009(4)
F30 0.087(5) 0.038(4) 0.066(4) 0.007(3) 0.019(4) 0.018(4)
C91 0.062(3) 0.043(2) 0.039(2) 0.0110(19) -0.001(2) 0.004(2)
F11 0.063(3) 0.052(3) 0.055(2) 0.021(2) 0.010(2) -0.008(2)
F21 0.087(5) 0.071(3) 0.056(3) 0.033(2) -0.014(3) 0.011(3)
F31 0.082(4) 0.034(2) 0.067(3) -0.003(2) 0.005(3) 0.006(2)

loop_
_atom_type_symbol
_atom_type_scat_dispersion_real
_atom_type_scat_dispersion_imag
_atom_type_scat_Cromer_Mann_a1
_atom_type_scat_Cromer_Mann_b1
_atom_type_scat_Cromer_Mann_a2
_atom_type_scat_Cromer_Mann_b2
_atom_type_scat_Cromer_Mann_a3
_atom_type_scat_Cromer_Mann_b3
_atom_type_scat_Cromer_Mann_a4
_atom_type_scat_Cromer_Mann_b4
_atom_type_scat_Cromer_Mann_c
_atom_type_scat_source
C 0.0033 0.0016 2.3100 20.8439 1.0200 10.2075 1.5886 0.5687 0.8650 51.6512 0.2156 'International Tables Vol C 4.2.6.8 and 6.1.1.4'
H 0.0000 0.0000 0.4930 10.5109 0.3229 26.1257 0.1402 3.1424 0.0408 57.7998 0.0030 'International Tables Vol C 4.2.6.8 and 6.1.1.4'
F 0.0171 0.0103 3.5392 10.2825 2.6412 4.2944 1.5170 0.2615 1.0243 26.1476 0.2776 'International Tables Vol C 4.2.6.8 and 6.1.1.4'
Fe 0.3463 0.8444 11.7695 4.7611 7.3573 0.3072 3.5222 15.3535 2.3045 76.8805 1.0369 'International Tables Vol C 4.2.6.8 and 6.1.1.4'
N 0.0061 0.0033 12.2126 0.0057 3.1322 9.8933 2.0125 28.9975 1.1663 0.5826 -11.5290 'International Tables Vol C 4.2.6.8 and 6.1.1.4'
O 0.0106 0.0060 3.0485 13.2771 2.2868 5.7011 1.5463 0.3239 0.8670 32.9089 0.2508 'International Tables Vol C 4.2.6.8 and 6.1.1.4'
Ru -1.2594 0.8363 19.2674 0.8085 12.9182 8.4347 4.8634 24.7997 1.5676 94.2928 5.3787 'International Tables Vol C 4.2.6.8 and 6.1.1.4'
S 0.1246 0.1234 6.9053 1.4679 5.2034 22.2151 1.4379 0.2536 1.5863 56.1720 0.8669 'International Tables Vol C 4.2.6.8 and 6.1.1.4'

loop_
_geom_angle_atom_site_label_1
_geom_angle_atom_site_label_2
_geom_angle_atom_site_label_3
_geom_angle
_geom_angle_publ_flag
N1 Ru1 N2 90.11(10) yes
N1 Ru1 N3 88.90(10) yes
N2 Ru1 N3 88.64(10) yes
N1 Ru1 N4 90.36(10) yes
N2 Ru1 N4 179.26(10) yes
N3 Ru1 N4 90.79(10) yes
N1 Ru1 N5 88.95(10) yes
N2 Ru1 N5 91.78(10) yes
N3 Ru1 N5 177.81(10) yes
N4 Ru1 N5 88.80(10) yes
N1 Ru1 N6 179.78(10) yes
N2 Ru1 N6 90.04(10) yes
N3 Ru1 N6 90.94(10) yes
N4 Ru1 N6 89.49(10) yes
N5 Ru1 N6 91.21(10) yes
C1 Fe1 C2 92.55(14) yes
C1 Fe1 C3 92.14(14) yes
C2 Fe1 C3 93.31(15) yes
C1 Fe1 C4 154.93(15) yes
C2 Fe1 C4 107.84(17) yes
C3 Fe1 C4 100.84(18) yes
C1 Fe1 C5 129.81(18) yes
C2 Fe1 C5 89.45(16) yes
C3 Fe1 C5 137.81(19) yes
C4 Fe1 C5 39.3(2) yes
C1 Fe1 C6 93.51(15) yes
C2 Fe1 C6 109.09(16) yes
C3 Fe1 C6 156.59(16) yes
C4 Fe1 C6 66.48(17) yes
C5 Fe1 C6 39.75(18) yes
C1 Fe1 C7 89.03(14) yes
C2 Fe1 C7 148.60(16) yes
C3 Fe1 C7 117.97(16) yes
C4 Fe1 C7 65.96(16) yes
C5 Fe1 C7 66.11(16) yes
C1 Fe1 C8 119.78(17) yes
C2 Fe1 C8 147.03(17) yes
C3 Fe1 C8 91.84(16) yes
C4 Fe1 C8 39.31(19) yes
C5 Fe1 C8 65.61(19) yes
C6 Fe1 C7 39.55(16) yes
C6 Fe1 C8 65.71(16) yes
C7 Fe1 C8 38.69(16) yes
Ru1 N1 C1 179.6(3) yes
Ru1 N2 H21 112.7 no
Ru1 N2 H23 109.8 no
H21 N2 H23 108.9 no
Ru1 N2 H22 109.9 no
H21 N2 H22 108.3 no
H23 N2 H22 107.1 no
Ru1 N3 H33 113.5 no
Ru1 N3 H32 108.1 no
H33 N3 H32 109.0 no
Ru1 N3 H31 109.9 no
H33 N3 H31 107.6 no
H32 N3 H31 108.8 no
Ru1 N4 H41 109.5 no
Ru1 N4 H43 110.0 no
H41 N4 H43 112.5 no
Ru1 N4 H42 107.5 no
H41 N4 H42 109.2 no
H43 N4 H42 108.0 no
Ru1 N5 H52 107.4 no
Ru1 N5 H51 108.3 no
H52 N5 H51 110.4 no
Ru1 N5 H53 108.8 no
H52 N5 H53 111.5 no
H51 N5 H53 110.4 no
Ru1 N6 H62 112.3 no
Ru1 N6 H61 109.7 no
H62 N6 H61 108.6 no
Ru1 N6 H63 110.1 no
H62 N6 H63 107.7 no
H61 N6 H63 108.4 no
Fe1 C1 N1 177.5(3) yes
Fe1 C2 O1 178.4(3) yes
Fe1 C3 O2 179.8(3) yes
Fe1 C4 C5 70.1(2) yes
Fe1 C4 C8 70.9(2) yes
C5 C4 C8 107.4(4) yes
Fe1 C4 H4 129.3 no
C5 C4 H4 126.9 no
C8 C4 H4 125.4 no
Fe1 C5 C4 70.5(2) yes
Fe1 C5 C6 70.5(2) yes
C4 C5 C6 108.5(4) yes
Fe1 C5 H5 123.7 no
C4 C5 H5 126.6 no
C6 C5 H5 124.9 no
Fe1 C6 C5 69.7(2) yes
Fe1 C6 C7 70.8(2) yes
C5 C6 C7 107.1(4) yes
Fe1 C6 H6 125.6 no
C5 C6 H6 126.7 no
C7 C6 H6 126.1 no
Fe1 C7 C6 69.7(2) yes
Fe1 C7 C8 70.4(2) yes
C6 C7 C8 107.9(4) yes
Fe1 C7 H7 125.0 no
C6 C7 H7 127.3 no
C8 C7 H7 124.8 no
Fe1 C8 C4 69.8(2) yes
Fe1 C8 C7 70.9(2) yes
C4 C8 C7 109.1(4) yes
Fe1 C8 H8 127.7 no
C4 C8 H8 126.5 no
C7 C8 H8 124.4 no
O3 S1 O4 112.6(2) yes
O3 S1 O5 115.4(2) yes
O4 S1 O5 116.3(2) yes
O3 S1 C90 92.0(4) yes
O4 S1 C90 109.2(3) yes
O5 S1 C90 108.4(3) yes
O3 S1 O4 112.6(2) yes
O3 S1 O5 115.4(2) yes
O4 S1 O5 116.3(2) yes
O3 S1 C91 106.2(3) yes
O4 S1 C91 101.60(19) yes
O5 S1 C91 102.61(19) yes
O6 S2 O7 115.67(18) yes
O6 S2 O8 112.69(15) yes
O7 S2 O8 115.86(18) yes
O6 S2 C10 103.63(19) yes
O7 S2 C10 103.75(18) yes
O8 S2 C10 103.04(18) yes
S2 C10 F4 110.8(3) yes
S2 C10 F5 110.5(3) yes
F4 C10 F5 108.5(3) yes
S2 C10 F6 110.2(3) yes
F4 C10 F6 108.4(3) yes
F5 C10 F6 108.4(4) yes
O9 S3 O10 114.86(18) yes
O9 S3 O11 114.00(17) yes
O10 S3 O11 114.47(17) yes
O9 S3 C11 104.55(18) yes
O10 S3 C11 104.12(17) yes
O11 S3 C11 102.93(16) yes
S3 C11 F7 110.5(2) yes
S3 C11 F8 111.1(3) yes
F7 C11 F8 108.2(3) yes
S3 C11 F9 111.0(2) yes
F7 C11 F9 108.2(3) yes
F8 C11 F9 107.6(3) yes
H122 O12 H121 107.8 no
H131 O13 H132 113.3 no
H142 O14 H141 101.1 no
S1 C90 F10 110.22(9) yes
S1 C90 F20 112.06(9) yes
F10 C90 F20 104.54(10) yes
S1 C90 F30 113.68(9) yes
F10 C90 F30 104.16(10) yes
F20 C90 F30 111.49(9) yes
S1 C91 F11 110.27(9) yes
S1 C91 F21 112.03(9) yes
F11 C91 F21 104.51(9) yes
S1 C91 F31 113.70(9) yes
F11 C91 F31 104.07(9) yes
F21 C91 F31 111.55(9) yes

loop_
_geom_bond_atom_site_label_1
_geom_bond_atom_site_label_2
_geom_bond_distance
_geom_bond_publ_flag
Ru1 N1 2.019(2) yes
Ru1 N2 2.107(2) yes
Ru1 N3 2.108(2) yes
Ru1 N4 2.110(2) yes
Ru1 N5 2.106(2) yes
Ru1 N6 2.100(2) yes
Fe1 C1 1.889(3) yes
Fe1 C2 1.794(3) yes
Fe1 C3 1.791(4) yes
Fe1 C4 2.082(4) yes
Fe1 C5 2.076(4) yes
Fe1 C6 2.086(4) yes
Fe1 C7 2.100(3) yes
Fe1 C8 2.095(4) yes
N1 C1 1.142(4) yes
N2 H21 0.845 no
N2 H23 0.862 no
N2 H22 0.871 no
N3 H33 0.882 no
N3 H32 0.876 no
N3 H31 0.898 no
N4 H41 0.885 no
N4 H43 0.895 no
N4 H42 0.853 no
N5 H52 0.884 no
N5 H51 0.890 no
N5 H53 0.882 no
N6 H62 0.876 no
N6 H61 0.856 no
N6 H63 0.846 no
C2 O1 1.129(4) yes
C3 O2 1.135(4) yes
C4 C5 1.400(7) yes
C4 C8 1.405(7) yes
C4 H4 0.956 no
C5 C6 1.415(6) yes
C5 H5 0.973 no
C6 C7 1.416(6) yes
C6 H6 0.969 no
C7 C8 1.390(6) yes
C7 H7 0.975 no
C8 H8 0.978 no
S1 O3 1.442(3) yes
S1 O4 1.439(3) yes
S1 O5 1.431(3) yes
S1 C90 1.755(6) yes
S1 O3 1.442(3) yes
S1 O4 1.439(3) yes
S1 O5 1.431(3) yes
S1 C91 1.827(4) yes
S2 O6 1.442(3) yes
S2 O7 1.428(3) yes
S2 O8 1.445(3) yes
S2 C10 1.817(4) yes
C10 F4 1.331(5) yes
C10 F5 1.326(5) yes
C10 F6 1.333(5) yes
S3 O9 1.437(3) yes
S3 O10 1.433(3) yes
S3 O11 1.446(3) yes
S3 C11 1.826(4) yes
C11 F7 1.333(4) yes
C11 F8 1.331(4) yes
C11 F9 1.334(4) yes
O12 H122 0.835 no
O12 H121 0.814 no
O13 H131 0.783 no
O13 H132 0.807 no
O14 H142 0.820 no
O14 H141 0.811 no
C90 F10 1.344(8) yes
C90 F20 1.296(8) yes
C90 F30 1.297(8) yes
C91 F11 1.358(5) yes
C91 F21 1.324(5) yes
C91 F31 1.313(5) yes

loop_
_geom_hbond_atom_site_label_D
_geom_hbond_atom_site_label_H
_geom_hbond_atom_site_label_A
_geom_hbond_site_symmetry_A
_geom_hbond_angle_DHA
_geom_hbond_distance_DH
_geom_hbond_distance_HA
_geom_hbond_distance_DA
_geom_hbond_publ_flag
C4 H4 O9 . 158 0.96 2.44 3.343(6) yes
C7 H7 O4 2_766 144 0.98 2.49 3.333(6) yes
N3 H33 O7 1_565 127 0.88 2.37 2.990(6) yes
N5 H52 O12 1_554 155 0.88 2.22 3.042(6) yes
N3 H32 O13 . 171 0.88 2.25 3.115(6) yes
N5 H51 O13 1_655 177 0.89 2.22 3.107(6) yes
N2 H21 O13 1_655 153 0.85 2.54 3.314(6) yes
N5 H53 O8 1_665 129 0.88 2.43 3.068(6) yes
N5 H53 O10 1_565 138 0.88 2.30 3.016(6) yes
N4 H41 O7 1_565 134 0.89 2.46 3.134(6) yes
O13 H131 O4 2_666 161 0.78 2.07 2.820(6) yes
N4 H43 O12 1_554 148 0.90 2.19 2.981(6) yes
N2 H23 O5 1_565 151 0.86 2.25 3.030(6) yes
O12 H122 O8 2_666 175 0.83 2.03 2.865(6) yes
O12 H121 O11 2_666 136 0.81 2.50 3.137(6) yes
O13 H132 O11 2_665 171 0.81 2.03 2.830(6) yes
N3 H31 O14 . 161 0.90 2.18 3.039(6) yes
N4 H42 O11 2_665 136 0.85 2.59 3.258(6) yes
N4 H42 O13 . 155 0.85 2.57 3.366(6) yes
N2 H22 O14 . 137 0.87 2.28 2.976(6) yes
N6 H62 O5 1_565 150 0.88 2.18 2.972(6) yes
O14 H142 O6 2_666 166 0.82 2.05 2.854(6) yes
N6 H61 O8 1_665 161 0.86 2.33 3.151(6) yes
O14 H141 O3 2_666 151 0.81 2.05 2.787(6) yes
N6 H63 O7 1_565 136 0.85 2.32 2.982(6) yes
N6 H63 O9 1_565 130 0.85 2.43 3.047(6) yes
